data_1539305
loop_
_publ_author_name
'Tarkhova, T.N.'
'Mironov, N.N.'
'Grishin, I.A.'

_publ_section_title
;
 The structure of basic samarium chloride
;
_journal_name_full 'Zhurnal Strukturnoi Khimii (Issue-No. from 1981)'
_journal_page_first 556
_journal_page_last 557
_journal_volume 11
_journal_year 1970
_chemical_formula_sum 'Cl H2 O2 Sm'
_chemical_name_systematic 'Sm (O H)2 Cl'
_space_group_IT_number 11
_symmetry_space_group_name_Hall '-P 2c'
_symmetry_space_group_name_H-M 'P 1 1 21/m'
_cell_angle_alpha 90
_cell_angle_beta 90
_cell_angle_gamma 112
_cell_formula_units_Z 2
_cell_length_a 6.18
_cell_length_b 6.75
_cell_length_c 3.82
_cell_volume 147.748
_citation_journal_id_ASTM ZSTKAI
_cod_data_source_file Tarkhova_ZSTKAI_1970_330.cif
_cod_data_source_block H2Cl1O2Sm1
_cod_original_cell_volume 147.7479
_cod_original_sg_symbol_Hall '-P 2yb (z,x,y)'
_cod_original_formula_sum 'H2 Cl1 O2 Sm1'
_cod_database_code 1539305

loop_
_symmetry_equiv_pos_as_xyz
x,y,z
-x,-y,z+1/2
-x,-y,-z
x,y,-z-1/2

loop_
_atom_site_label
_atom_site_type_symbol
_atom_site_fract_x
_atom_site_fract_y
_atom_site_fract_z
_atom_site_occupancy
_atom_site_U_iso_or_equiv
O1 O-2 0.907 0.307 0.75 1 0.0
Sm1 Sm+3 0.129 0.322 0.25 1 0.0
Cl1 Cl-1 0.559 0.306 0.25 1 0.0
O2 O-2 0.157 0.088 0.75 1 0.0
